data_7201487
loop_
_publ_author_name
'Fu, Xiao-Fei'
'Yue, Yan-Feng'
'Guo, Rui'
'Li, Le-Le'
'Sun, Wei'
'Fang, Chen-Jie'
'Xu, Chun-Hu'
'Yan, Chun-Hua'

_publ_section_title
;
 An enhanced fluorescence in a tunable face-to-face \p&#x22EF;\p
 stacking assembly directed by the H-bonding
;
_journal_issue 11
_journal_name_full CrystEngComm
_journal_page_first 2268
_journal_paper_doi 10.1039/b910263a
_journal_volume 11
_journal_year 2009
_space_group_IT_number 1
_symmetry_cell_setting triclinic
_symmetry_Int_Tables_number 1
_symmetry_space_group_name_Hall 'P 1'
_symmetry_space_group_name_H-M 'P 1'
_audit_creation_date 2008-03-16
_audit_creation_method 'Materials Studio'
_cell_angle_alpha 60.0000
_cell_angle_beta 60.0000
_cell_angle_gamma 60.0000
_cell_length_a 33.4703
_cell_length_b 33.4703
_cell_length_c 33.4703
_cell_volume 26513.302
_cod_data_source_file FAU_model.cif
_cod_data_source_block FAU_model
_cod_original_sg_symbol_H-M P1
_cod_database_code 7201487

loop_
_symmetry_equiv_pos_as_xyz
x,y,z

loop_
_atom_site_label
_atom_site_type_symbol
_atom_site_fract_x
_atom_site_fract_y
_atom_site_fract_z
_atom_site_U_iso_or_equiv
_atom_site_adp_type
_atom_site_occupancy
H1 H 0.20933 0.87993 0.41404 0.00000 Uiso 1.00
C2 C 0.19102 0.90853 0.42967 0.00000 Uiso 1.00
N3 N 0.16271 0.95449 0.40807 0.00000 Uiso 1.00
H4 H 0.17155 0.08862 0.26156 0.00000 Uiso 1.00
C5 C 0.13377 0.09268 0.28380 0.00000 Uiso 1.00
N6 N 0.11967 0.05282 0.31955 0.00000 Uiso 1.00
H7 H 0.26319 0.96568 0.34615 0.00000 Uiso 1.00
C8 C 0.26861 0.97035 0.30973 0.00000 Uiso 1.00
N9 N 0.23113 0.97728 0.29788 0.00000 Uiso 1.00
H10 H 0.13979 0.88009 0.40574 0.00000 Uiso 1.00
C11 C 0.13256 0.89543 0.37212 0.00000 Uiso 1.00
N12 N 0.13734 0.94000 0.33844 0.00000 Uiso 1.00
Zn13 Zn 0.16156 0.98245 0.34014 0.00000 Uiso 1.00
H14 H 0.49646 0.41399 0.87997 0.00000 Uiso 1.00
C15 C 0.47056 0.42959 0.90859 0.00000 Uiso 1.00
N16 N 0.47461 0.40804 0.95450 0.00000 Uiso 1.00
H17 H 0.47830 0.26158 0.08863 0.00000 Uiso 1.00
C18 C 0.48975 0.28386 0.09268 0.00000 Uiso 1.00
N19 N 0.50793 0.31962 0.05280 0.00000 Uiso 1.00
H20 H 0.42500 0.34601 0.96589 0.00000 Uiso 1.00
C21 C 0.45137 0.30961 0.97048 0.00000 Uiso 1.00
N22 N 0.49384 0.29779 0.97726 0.00000 Uiso 1.00
H23 H 0.57438 0.40579 0.88009 0.00000 Uiso 1.00
C24 C 0.59989 0.37217 0.89542 0.00000 Uiso 1.00
N25 N 0.58422 0.33847 0.93998 0.00000 Uiso 1.00
Zn26 Zn 0.51584 0.34015 0.98244 0.00000 Uiso 1.00
H27 H 0.41415 0.49673 0.20939 0.00000 Uiso 1.00
C28 C 0.42976 0.47081 0.19108 0.00000 Uiso 1.00
N29 N 0.40811 0.47474 0.16283 0.00000 Uiso 1.00
H30 H 0.26164 0.47827 0.17157 0.00000 Uiso 1.00
C31 C 0.28387 0.48974 0.13378 0.00000 Uiso 1.00
N32 N 0.31966 0.50792 0.11966 0.00000 Uiso 1.00
H33 H 0.34611 0.42504 0.26320 0.00000 Uiso 1.00
C34 C 0.30969 0.45137 0.26861 0.00000 Uiso 1.00
N35 N 0.29784 0.49377 0.23113 0.00000 Uiso 1.00
H36 H 0.40583 0.57434 0.13971 0.00000 Uiso 1.00
C37 C 0.37218 0.59986 0.13255 0.00000 Uiso 1.00
N38 N 0.33845 0.58421 0.13741 0.00000 Uiso 1.00
Zn39 Zn 0.34021 0.51582 0.16158 0.00000 Uiso 1.00
H40 H 0.87992 0.20937 0.49659 0.00000 Uiso 1.00
C41 C 0.90854 0.19105 0.47068 0.00000 Uiso 1.00
N42 N 0.95448 0.16275 0.47466 0.00000 Uiso 1.00
H43 H 0.08860 0.17154 0.47824 0.00000 Uiso 1.00
C44 C 0.09266 0.13376 0.48973 0.00000 Uiso 1.00
N45 N 0.05279 0.11966 0.50797 0.00000 Uiso 1.00
H46 H 0.96588 0.26308 0.42498 0.00000 Uiso 1.00
C47 C 0.97047 0.26852 0.45136 0.00000 Uiso 1.00
N48 N 0.97724 0.23107 0.49383 0.00000 Uiso 1.00
H49 H 0.88003 0.13982 0.57439 0.00000 Uiso 1.00
C50 C 0.89538 0.13256 0.59990 0.00000 Uiso 1.00
N51 N 0.93999 0.13726 0.58423 0.00000 Uiso 1.00
Zn52 Zn 0.98241 0.16153 0.51583 0.00000 Uiso 1.00
H53 H 0.88004 0.49649 0.41387 0.00000 Uiso 1.00
C54 C 0.90862 0.47060 0.42951 0.00000 Uiso 1.00
N55 N 0.95455 0.47461 0.40797 0.00000 Uiso 1.00
H56 H 0.08867 0.47831 0.26154 0.00000 Uiso 1.00
C57 C 0.09271 0.48975 0.28383 0.00000 Uiso 1.00
N58 N 0.05282 0.50796 0.31957 0.00000 Uiso 1.00
H59 H 0.96590 0.42499 0.34597 0.00000 Uiso 1.00
C60 C 0.97048 0.45136 0.30957 0.00000 Uiso 1.00
N61 N 0.97730 0.49382 0.29774 0.00000 Uiso 1.00
H62 H 0.88006 0.57437 0.40572 0.00000 Uiso 1.00
C63 C 0.89540 0.59988 0.37211 0.00000 Uiso 1.00
N64 N 0.93999 0.58421 0.33844 0.00000 Uiso 1.00
Zn65 Zn 0.98247 0.51584 0.34010 0.00000 Uiso 1.00
H66 H 0.41405 0.20933 0.87993 0.00000 Uiso 1.00
C67 C 0.42967 0.19102 0.90854 0.00000 Uiso 1.00
N68 N 0.40807 0.16272 0.95449 0.00000 Uiso 1.00
H69 H 0.26155 0.17156 0.08860 0.00000 Uiso 1.00
C70 C 0.28378 0.13378 0.09267 0.00000 Uiso 1.00
N71 N 0.31954 0.11967 0.05281 0.00000 Uiso 1.00
H72 H 0.34615 0.26317 0.96568 0.00000 Uiso 1.00
C73 C 0.30973 0.26860 0.97036 0.00000 Uiso 1.00
N74 N 0.29787 0.23112 0.97727 0.00000 Uiso 1.00
H75 H 0.40576 0.13978 0.88007 0.00000 Uiso 1.00
C76 C 0.37214 0.13255 0.89542 0.00000 Uiso 1.00
N77 N 0.33846 0.13732 0.93999 0.00000 Uiso 1.00
Zn78 Zn 0.34015 0.16155 0.98244 0.00000 Uiso 1.00
H79 H 0.49658 0.87994 0.20934 0.00000 Uiso 1.00
C80 C 0.47067 0.90854 0.19104 0.00000 Uiso 1.00
N81 N 0.47464 0.95449 0.16273 0.00000 Uiso 1.00
H82 H 0.47824 0.08859 0.17154 0.00000 Uiso 1.00
C83 C 0.48974 0.09266 0.13376 0.00000 Uiso 1.00
N84 N 0.50798 0.05279 0.11964 0.00000 Uiso 1.00
H85 H 0.42501 0.96583 0.26306 0.00000 Uiso 1.00
C86 C 0.45138 0.97044 0.26849 0.00000 Uiso 1.00
N87 N 0.49385 0.97722 0.23103 0.00000 Uiso 1.00
H88 H 0.57439 0.88002 0.13980 0.00000 Uiso 1.00
C89 C 0.59990 0.89537 0.13254 0.00000 Uiso 1.00
N90 N 0.58423 0.93999 0.13724 0.00000 Uiso 1.00
Zn91 Zn 0.51582 0.98241 0.16149 0.00000 Uiso 1.00
H92 H 0.20939 0.41414 0.49672 0.00000 Uiso 1.00
C93 C 0.19109 0.42976 0.47081 0.00000 Uiso 1.00
N94 N 0.16283 0.40811 0.47473 0.00000 Uiso 1.00
H95 H 0.17155 0.26164 0.47829 0.00000 Uiso 1.00
C96 C 0.13377 0.28389 0.48974 0.00000 Uiso 1.00
N97 N 0.11965 0.31967 0.50792 0.00000 Uiso 1.00
H98 H 0.26318 0.34610 0.42504 0.00000 Uiso 1.00
C99 C 0.26859 0.30968 0.45137 0.00000 Uiso 1.00
N100 N 0.23112 0.29783 0.49378 0.00000 Uiso 1.00
H101 H 0.13976 0.40582 0.57435 0.00000 Uiso 1.00
C102 C 0.13257 0.37218 0.59986 0.00000 Uiso 1.00
N103 N 0.13739 0.33847 0.58421 0.00000 Uiso 1.00
Zn104 Zn 0.16157 0.34021 0.51582 0.00000 Uiso 1.00
H105 H 0.49672 0.20939 0.41415 0.00000 Uiso 1.00
C106 C 0.47081 0.19108 0.42977 0.00000 Uiso 1.00
N107 N 0.47473 0.16282 0.40812 0.00000 Uiso 1.00
H108 H 0.47825 0.17158 0.26166 0.00000 Uiso 1.00
C109 C 0.48973 0.13379 0.28388 0.00000 Uiso 1.00
N110 N 0.50792 0.11966 0.31965 0.00000 Uiso 1.00
H111 H 0.42504 0.26318 0.34612 0.00000 Uiso 1.00
C112 C 0.45136 0.26860 0.30969 0.00000 Uiso 1.00
N113 N 0.49377 0.23112 0.29784 0.00000 Uiso 1.00
H114 H 0.57435 0.13975 0.40581 0.00000 Uiso 1.00
C115 C 0.59987 0.13257 0.37218 0.00000 Uiso 1.00
N116 N 0.58421 0.13739 0.33847 0.00000 Uiso 1.00
Zn117 Zn 0.51582 0.16156 0.34021 0.00000 Uiso 1.00
H118 H 0.20934 0.49661 0.87992 0.00000 Uiso 1.00
C119 C 0.19104 0.47070 0.90853 0.00000 Uiso 1.00
N120 N 0.16274 0.47466 0.95448 0.00000 Uiso 1.00
H121 H 0.17153 0.47826 0.08860 0.00000 Uiso 1.00
C122 C 0.13375 0.48974 0.09266 0.00000 Uiso 1.00
N123 N 0.11965 0.50798 0.05279 0.00000 Uiso 1.00
H124 H 0.26308 0.42500 0.96583 0.00000 Uiso 1.00
C125 C 0.26851 0.45137 0.97045 0.00000 Uiso 1.00
N126 N 0.23106 0.49383 0.97724 0.00000 Uiso 1.00
H127 H 0.13978 0.57438 0.88005 0.00000 Uiso 1.00
C128 C 0.13253 0.59990 0.89539 0.00000 Uiso 1.00
N129 N 0.13727 0.58423 0.93999 0.00000 Uiso 1.00
Zn130 Zn 0.16151 0.51583 0.98241 0.00000 Uiso 1.00
H131 H 0.87993 0.41401 0.20934 0.00000 Uiso 1.00
C132 C 0.90853 0.42964 0.19103 0.00000 Uiso 1.00
N133 N 0.95449 0.40804 0.16272 0.00000 Uiso 1.00
H134 H 0.08862 0.26155 0.17155 0.00000 Uiso 1.00
C135 C 0.09269 0.28379 0.13377 0.00000 Uiso 1.00
N136 N 0.05282 0.31954 0.11967 0.00000 Uiso 1.00
H137 H 0.96570 0.34613 0.26319 0.00000 Uiso 1.00
C138 C 0.97036 0.30971 0.26862 0.00000 Uiso 1.00
N139 N 0.97729 0.29786 0.23114 0.00000 Uiso 1.00
H140 H 0.88012 0.40574 0.13978 0.00000 Uiso 1.00
C141 C 0.89544 0.37212 0.13256 0.00000 Uiso 1.00
N142 N 0.94000 0.33842 0.13736 0.00000 Uiso 1.00
Zn143 Zn 0.98245 0.34012 0.16157 0.00000 Uiso 1.00
H144 H 0.41396 0.88000 0.49640 0.00000 Uiso 1.00
C145 C 0.42956 0.90862 0.47051 0.00000 Uiso 1.00
N146 N 0.40802 0.95452 0.47458 0.00000 Uiso 1.00
H147 H 0.26157 0.08863 0.47831 0.00000 Uiso 1.00
C148 C 0.28386 0.09268 0.48975 0.00000 Uiso 1.00
N149 N 0.31962 0.05280 0.50794 0.00000 Uiso 1.00
H150 H 0.34598 0.96590 0.42499 0.00000 Uiso 1.00
C151 C 0.30959 0.97048 0.45136 0.00000 Uiso 1.00
N152 N 0.29778 0.97727 0.49383 0.00000 Uiso 1.00
H153 H 0.40576 0.88005 0.57437 0.00000 Uiso 1.00
C154 C 0.37215 0.89539 0.59989 0.00000 Uiso 1.00
N155 N 0.33846 0.93997 0.58421 0.00000 Uiso 1.00
Zn156 Zn 0.34015 0.98244 0.51583 0.00000 Uiso 1.00
H157 H 0.04065 0.37009 0.75339 0.00000 Uiso 1.00
C158 C 0.05896 0.34148 0.77930 0.00000 Uiso 1.00
N159 N 0.08726 0.29553 0.77533 0.00000 Uiso 1.00
H160 H 0.07847 0.16140 0.77174 0.00000 Uiso 1.00
C161 C 0.11625 0.15734 0.76026 0.00000 Uiso 1.00
N162 N 0.13035 0.19721 0.74202 0.00000 Uiso 1.00
H163 H 0.98692 0.28421 0.82497 0.00000 Uiso 1.00
C164 C 0.98150 0.27958 0.79861 0.00000 Uiso 1.00
N165 N 0.01895 0.27276 0.75616 0.00000 Uiso 1.00
H166 H 0.11022 0.36996 0.67562 0.00000 Uiso 1.00
C167 C 0.11747 0.35462 0.65011 0.00000 Uiso 1.00
N168 N 0.11273 0.31003 0.66577 0.00000 Uiso 1.00
H169 H 0.12513 0.26962 0.62500 0.00000 Uiso 1.00
C170 C 0.12509 0.30183 0.62499 0.00000 Uiso 1.00
Zn171 Zn 0.08849 0.26760 0.73416 0.00000 Uiso 1.00
H172 H 0.75327 0.83585 0.04063 0.00000 Uiso 1.00
C173 C 0.77918 0.82023 0.05894 0.00000 Uiso 1.00
N174 N 0.77526 0.84188 0.08720 0.00000 Uiso 1.00
H175 H 0.77174 0.98834 0.07846 0.00000 Uiso 1.00
C176 C 0.76028 0.96610 0.11624 0.00000 Uiso 1.00
N177 N 0.74209 0.93033 0.13036 0.00000 Uiso 1.00
H178 H 0.82498 0.90387 0.98683 0.00000 Uiso 1.00
C179 C 0.79865 0.94029 0.98141 0.00000 Uiso 1.00
N180 N 0.75624 0.95214 0.01889 0.00000 Uiso 1.00
H181 H 0.67566 0.84417 0.11029 0.00000 Uiso 1.00
C182 C 0.65014 0.87781 0.11745 0.00000 Uiso 1.00
N183 N 0.66579 0.91155 0.11260 0.00000 Uiso 1.00
H184 H 0.62498 0.98043 0.12480 0.00000 Uiso 1.00
C185 C 0.62500 0.94820 0.12487 0.00000 Uiso 1.00
Zn186 Zn 0.73418 0.90978 0.08844 0.00000 Uiso 1.00
H187 H 0.83618 0.75351 0.36995 0.00000 Uiso 1.00
C188 C 0.82054 0.77940 0.34137 0.00000 Uiso 1.00
N189 N 0.84205 0.77537 0.29545 0.00000 Uiso 1.00
H190 H 0.98846 0.77169 0.16133 0.00000 Uiso 1.00
C191 C 0.96617 0.76025 0.15729 0.00000 Uiso 1.00
N192 N 0.93043 0.74205 0.19718 0.00000 Uiso 1.00
H193 H 0.90403 0.82501 0.28410 0.00000 Uiso 1.00
C194 C 0.94043 0.79864 0.27951 0.00000 Uiso 1.00
N195 N 0.95226 0.75618 0.27270 0.00000 Uiso 1.00
H196 H 0.84425 0.67565 0.36989 0.00000 Uiso 1.00
C197 C 0.87786 0.65013 0.35457 0.00000 Uiso 1.00
N198 N 0.91158 0.66578 0.31002 0.00000 Uiso 1.00
H199 H 0.98039 0.62499 0.26967 0.00000 Uiso 1.00
C200 C 0.94820 0.62499 0.30184 0.00000 Uiso 1.00
Zn201 Zn 0.90993 0.73415 0.26752 0.00000 Uiso 1.00
H202 H 0.37007 0.04066 0.83599 0.00000 Uiso 1.00
C203 C 0.34147 0.05898 0.82036 0.00000 Uiso 1.00
N204 N 0.29551 0.08728 0.84196 0.00000 Uiso 1.00
H205 H 0.16138 0.07845 0.98846 0.00000 Uiso 1.00
C206 C 0.15731 0.11623 0.96621 0.00000 Uiso 1.00
N207 N 0.19718 0.13032 0.93045 0.00000 Uiso 1.00
H208 H 0.28431 0.98680 0.90387 0.00000 Uiso 1.00
C209 C 0.27964 0.98138 0.94029 0.00000 Uiso 1.00
N210 N 0.27272 0.01886 0.95214 0.00000 Uiso 1.00
H211 H 0.36988 0.11022 0.84424 0.00000 Uiso 1.00
C212 C 0.35457 0.11743 0.87787 0.00000 Uiso 1.00
N213 N 0.31001 0.11263 0.91158 0.00000 Uiso 1.00
H214 H 0.26967 0.12495 0.98039 0.00000 Uiso 1.00
C215 C 0.30184 0.12497 0.94820 0.00000 Uiso 1.00
Zn216 Zn 0.26755 0.08843 0.90988 0.00000 Uiso 1.00
H217 H 0.37010 0.75339 0.04065 0.00000 Uiso 1.00
C218 C 0.34148 0.77930 0.05896 0.00000 Uiso 1.00
N219 N 0.29553 0.77533 0.08726 0.00000 Uiso 1.00
H220 H 0.16139 0.77174 0.07847 0.00000 Uiso 1.00
C221 C 0.15734 0.76026 0.11625 0.00000 Uiso 1.00
N222 N 0.19721 0.74203 0.13035 0.00000 Uiso 1.00
H223 H 0.28417 0.82499 0.98694 0.00000 Uiso 1.00
C224 C 0.27956 0.79862 0.98151 0.00000 Uiso 1.00
N225 N 0.27277 0.75616 0.01896 0.00000 Uiso 1.00
H226 H 0.36997 0.67562 0.11020 0.00000 Uiso 1.00
C227 C 0.35462 0.65010 0.11746 0.00000 Uiso 1.00
N228 N 0.31000 0.66577 0.11276 0.00000 Uiso 1.00
H229 H 0.26957 0.62501 0.12520 0.00000 Uiso 1.00
C230 C 0.30180 0.62499 0.12513 0.00000 Uiso 1.00
Zn231 Zn 0.26759 0.73417 0.08850 0.00000 Uiso 1.00
H232 H 0.83586 0.04061 0.75327 0.00000 Uiso 1.00
C233 C 0.82025 0.05891 0.77919 0.00000 Uiso 1.00
N234 N 0.84190 0.08717 0.77526 0.00000 Uiso 1.00
H235 H 0.98835 0.07842 0.77176 0.00000 Uiso 1.00
C236 C 0.96612 0.11621 0.76028 0.00000 Uiso 1.00
N237 N 0.93034 0.13033 0.74210 0.00000 Uiso 1.00
H238 H 0.90390 0.98680 0.82499 0.00000 Uiso 1.00
C239 C 0.94032 0.98138 0.79866 0.00000 Uiso 1.00
N240 N 0.95217 0.01887 0.75625 0.00000 Uiso 1.00
H241 H 0.84419 0.11028 0.67566 0.00000 Uiso 1.00
C242 C 0.87783 0.11745 0.65014 0.00000 Uiso 1.00
N243 N 0.91157 0.11260 0.66579 0.00000 Uiso 1.00
H244 H 0.98043 0.12482 0.62499 0.00000 Uiso 1.00
C245 C 0.94821 0.12489 0.62501 0.00000 Uiso 1.00
Zn246 Zn 0.90981 0.08841 0.73419 0.00000 Uiso 1.00
H247 H 0.75369 0.36988 0.83625 0.00000 Uiso 1.00
C248 C 0.77957 0.34129 0.82062 0.00000 Uiso 1.00
N249 N 0.77545 0.29542 0.84206 0.00000 Uiso 1.00
H250 H 0.77168 0.16135 0.98845 0.00000 Uiso 1.00
C251 C 0.76024 0.15730 0.96617 0.00000 Uiso 1.00
N252 N 0.74203 0.19718 0.93043 0.00000 Uiso 1.00
H253 H 0.82499 0.28410 0.90403 0.00000 Uiso 1.00
C254 C 0.79862 0.27952 0.94043 0.00000 Uiso 1.00
N255 N 0.75616 0.27270 0.95226 0.00000 Uiso 1.00
H256 H 0.67566 0.36994 0.84426 0.00000 Uiso 1.00
C257 C 0.65014 0.35461 0.87787 0.00000 Uiso 1.00
N258 N 0.66579 0.31003 0.91155 0.00000 Uiso 1.00
H259 H 0.62500 0.26966 0.98034 0.00000 Uiso 1.00
C260 C 0.62500 0.30184 0.94816 0.00000 Uiso 1.00
Zn261 Zn 0.73416 0.26753 0.90990 0.00000 Uiso 1.00
H262 H 0.04065 0.83599 0.37007 0.00000 Uiso 1.00
C263 C 0.05897 0.82037 0.34147 0.00000 Uiso 1.00
N264 N 0.08727 0.84197 0.29551 0.00000 Uiso 1.00
H265 H 0.07845 0.98847 0.16137 0.00000 Uiso 1.00
C266 C 0.11622 0.96622 0.15731 0.00000 Uiso 1.00
N267 N 0.13031 0.93046 0.19718 0.00000 Uiso 1.00
H268 H 0.98680 0.90387 0.28431 0.00000 Uiso 1.00
C269 C 0.98137 0.94030 0.27964 0.00000 Uiso 1.00
N270 N 0.01885 0.95215 0.27272 0.00000 Uiso 1.00
H271 H 0.11023 0.84425 0.36986 0.00000 Uiso 1.00
C272 C 0.11744 0.87788 0.35455 0.00000 Uiso 1.00
N273 N 0.11264 0.91159 0.31000 0.00000 Uiso 1.00
H274 H 0.12497 0.98040 0.26965 0.00000 Uiso 1.00
C275 C 0.12498 0.94821 0.30182 0.00000 Uiso 1.00
Zn276 Zn 0.08843 0.90988 0.26755 0.00000 Uiso 1.00
H277 H 0.75338 0.04065 0.37010 0.00000 Uiso 1.00
C278 C 0.77928 0.05896 0.34148 0.00000 Uiso 1.00
N279 N 0.77532 0.08725 0.29553 0.00000 Uiso 1.00
H280 H 0.77174 0.07847 0.16140 0.00000 Uiso 1.00
C281 C 0.76026 0.11625 0.15734 0.00000 Uiso 1.00
N282 N 0.74202 0.13035 0.19721 0.00000 Uiso 1.00
H283 H 0.82496 0.98691 0.28422 0.00000 Uiso 1.00
C284 C 0.79861 0.98148 0.27960 0.00000 Uiso 1.00
N285 N 0.75617 0.01893 0.27276 0.00000 Uiso 1.00
H286 H 0.67563 0.11021 0.36996 0.00000 Uiso 1.00
C287 C 0.65011 0.11746 0.35462 0.00000 Uiso 1.00
N288 N 0.66577 0.11272 0.31002 0.00000 Uiso 1.00
H289 H 0.62500 0.12512 0.26962 0.00000 Uiso 1.00
C290 C 0.62499 0.12508 0.30183 0.00000 Uiso 1.00
Zn291 Zn 0.73416 0.08847 0.26759 0.00000 Uiso 1.00
H292 H 0.04061 0.75328 0.83586 0.00000 Uiso 1.00
C293 C 0.05892 0.77919 0.82024 0.00000 Uiso 1.00
N294 N 0.08717 0.77526 0.84190 0.00000 Uiso 1.00
H295 H 0.07844 0.77174 0.98835 0.00000 Uiso 1.00
C296 C 0.11623 0.76028 0.96611 0.00000 Uiso 1.00
N297 N 0.13035 0.74209 0.93033 0.00000 Uiso 1.00
H298 H 0.98682 0.82496 0.90389 0.00000 Uiso 1.00
C299 C 0.98140 0.79864 0.94032 0.00000 Uiso 1.00
N300 N 0.01888 0.75623 0.95217 0.00000 Uiso 1.00
H301 H 0.11025 0.67566 0.84420 0.00000 Uiso 1.00
C302 C 0.11743 0.65014 0.87783 0.00000 Uiso 1.00
N303 N 0.11262 0.66579 0.91155 0.00000 Uiso 1.00
H304 H 0.12488 0.62498 0.98040 0.00000 Uiso 1.00
C305 C 0.12492 0.62500 0.94819 0.00000 Uiso 1.00
Zn306 Zn 0.08843 0.73418 0.90980 0.00000 Uiso 1.00
H307 H 0.36992 0.83624 0.75365 0.00000 Uiso 1.00
C308 C 0.34132 0.82061 0.77954 0.00000 Uiso 1.00
N309 N 0.29545 0.84206 0.77543 0.00000 Uiso 1.00
H310 H 0.16135 0.98844 0.77170 0.00000 Uiso 1.00
C311 C 0.15731 0.96616 0.76025 0.00000 Uiso 1.00
N312 N 0.19719 0.93041 0.74205 0.00000 Uiso 1.00
H313 H 0.28411 0.90403 0.82501 0.00000 Uiso 1.00
C314 C 0.27952 0.94043 0.79864 0.00000 Uiso 1.00
N315 N 0.27271 0.95225 0.75618 0.00000 Uiso 1.00
H316 H 0.36992 0.84425 0.67565 0.00000 Uiso 1.00
C317 C 0.35460 0.87786 0.65013 0.00000 Uiso 1.00
N318 N 0.31004 0.91157 0.66578 0.00000 Uiso 1.00
H319 H 0.26968 0.98036 0.62498 0.00000 Uiso 1.00
C320 C 0.30185 0.94817 0.62499 0.00000 Uiso 1.00
Zn321 Zn 0.26754 0.90990 0.73416 0.00000 Uiso 1.00
H322 H 0.83598 0.37007 0.04066 0.00000 Uiso 1.00
C323 C 0.82036 0.34147 0.05897 0.00000 Uiso 1.00
N324 N 0.84196 0.29551 0.08727 0.00000 Uiso 1.00
H325 H 0.98846 0.16137 0.07845 0.00000 Uiso 1.00
C326 C 0.96621 0.15731 0.11623 0.00000 Uiso 1.00
N327 N 0.93045 0.19718 0.13032 0.00000 Uiso 1.00
H328 H 0.90387 0.28431 0.98680 0.00000 Uiso 1.00
C329 C 0.94029 0.27964 0.98138 0.00000 Uiso 1.00
N330 N 0.95214 0.27272 0.01886 0.00000 Uiso 1.00
H331 H 0.84426 0.36990 0.11020 0.00000 Uiso 1.00
C332 C 0.87788 0.35457 0.11743 0.00000 Uiso 1.00
N333 N 0.91157 0.31000 0.11264 0.00000 Uiso 1.00
H334 H 0.98037 0.26962 0.12501 0.00000 Uiso 1.00
C335 C 0.94819 0.30180 0.12500 0.00000 Uiso 1.00
Zn336 Zn 0.90987 0.26755 0.08843 0.00000 Uiso 1.00
H337 H 0.04066 0.37007 0.83598 0.00000 Uiso 1.00
C338 C 0.05897 0.34147 0.82035 0.00000 Uiso 1.00
N339 N 0.08727 0.29551 0.84195 0.00000 Uiso 1.00
H340 H 0.12594 0.23123 0.82144 0.00000 Uiso 1.00
C341 C 0.10327 0.26923 0.81378 0.00000 Uiso 1.00
H342 H 0.07845 0.16138 0.98846 0.00000 Uiso 1.00
C343 C 0.11623 0.15731 0.96621 0.00000 Uiso 1.00
N344 N 0.13032 0.19718 0.93045 0.00000 Uiso 1.00
H345 H 0.20149 0.20149 0.88109 0.00000 Uiso 1.00
C346 C 0.17922 0.17922 0.91004 0.00000 Uiso 1.00
H347 H 0.98680 0.28431 0.90387 0.00000 Uiso 1.00
C348 C 0.98138 0.27964 0.94029 0.00000 Uiso 1.00
N349 N 0.01886 0.27272 0.95214 0.00000 Uiso 1.00
H350 H 0.01964 0.26401 0.01964 0.00000 Uiso 1.00
C351 C 0.99960 0.26876 0.99960 0.00000 Uiso 1.00
H352 H 0.11020 0.36991 0.84426 0.00000 Uiso 1.00
C353 C 0.11743 0.35457 0.87788 0.00000 Uiso 1.00
N354 N 0.11264 0.31000 0.91157 0.00000 Uiso 1.00
Zn355 Zn 0.08842 0.26755 0.90987 0.00000 Uiso 1.00
H356 H 0.75359 0.83605 0.37001 0.00000 Uiso 1.00
C357 C 0.77948 0.82045 0.34139 0.00000 Uiso 1.00
N358 N 0.77541 0.84199 0.29549 0.00000 Uiso 1.00
H359 H 0.82143 0.82141 0.23123 0.00000 Uiso 1.00
C360 C 0.81382 0.81379 0.26921 0.00000 Uiso 1.00
H361 H 0.77171 0.98842 0.16136 0.00000 Uiso 1.00
C362 C 0.76027 0.96614 0.15732 0.00000 Uiso 1.00
N363 N 0.74207 0.93039 0.19720 0.00000 Uiso 1.00
H364 H 0.71597 0.88100 0.20154 0.00000 Uiso 1.00
C365 C 0.73156 0.90994 0.17926 0.00000 Uiso 1.00
H366 H 0.82499 0.90399 0.28420 0.00000 Uiso 1.00
C367 C 0.79863 0.94039 0.27958 0.00000 Uiso 1.00
N368 N 0.75619 0.95222 0.27272 0.00000 Uiso 1.00
H369 H 0.69656 0.01968 0.26414 0.00000 Uiso 1.00
C370 C 0.73191 0.99966 0.26882 0.00000 Uiso 1.00
H371 H 0.67563 0.84427 0.36996 0.00000 Uiso 1.00
C372 C 0.65012 0.87787 0.35461 0.00000 Uiso 1.00
N373 N 0.66580 0.91154 0.31002 0.00000 Uiso 1.00
Zn374 Zn 0.73418 0.90985 0.26755 0.00000 Uiso 1.00
H375 H 0.83586 0.75327 0.04062 0.00000 Uiso 1.00
C376 C 0.82024 0.77918 0.05894 0.00000 Uiso 1.00
N377 N 0.84189 0.77525 0.08719 0.00000 Uiso 1.00
H378 H 0.82142 0.82141 0.12582 0.00000 Uiso 1.00
C379 C 0.81373 0.81372 0.10317 0.00000 Uiso 1.00
H380 H 0.98835 0.77175 0.07843 0.00000 Uiso 1.00
C381 C 0.96612 0.76028 0.11621 0.00000 Uiso 1.00
N382 N 0.93034 0.74210 0.13034 0.00000 Uiso 1.00
H383 H 0.88102 0.71596 0.20153 0.00000 Uiso 1.00
C384 C 0.90997 0.73155 0.17924 0.00000 Uiso 1.00
H385 H 0.90389 0.82496 0.98681 0.00000 Uiso 1.00
C386 C 0.94032 0.79864 0.98140 0.00000 Uiso 1.00
N387 N 0.95216 0.75624 0.01888 0.00000 Uiso 1.00
H388 H 0.01966 0.69667 0.01967 0.00000 Uiso 1.00
C389 C 0.99963 0.73198 0.99963 0.00000 Uiso 1.00
H390 H 0.84419 0.67566 0.11027 0.00000 Uiso 1.00
C391 C 0.87783 0.65014 0.11743 0.00000 Uiso 1.00
N392 N 0.91156 0.66579 0.11259 0.00000 Uiso 1.00
Zn393 Zn 0.90980 0.73418 0.08843 0.00000 Uiso 1.00
H394 H 0.37009 0.04065 0.75340 0.00000 Uiso 1.00
C395 C 0.34148 0.05896 0.77931 0.00000 Uiso 1.00
N396 N 0.29552 0.08726 0.77534 0.00000 Uiso 1.00
H397 H 0.23123 0.12594 0.82146 0.00000 Uiso 1.00
C398 C 0.26923 0.10328 0.81379 0.00000 Uiso 1.00
H399 H 0.16139 0.07847 0.77175 0.00000 Uiso 1.00
C400 C 0.15734 0.11625 0.76026 0.00000 Uiso 1.00
N401 N 0.19721 0.13035 0.74203 0.00000 Uiso 1.00
H402 H 0.20152 0.20152 0.71584 0.00000 Uiso 1.00
C403 C 0.17925 0.17925 0.73148 0.00000 Uiso 1.00
H404 H 0.28416 0.98693 0.82500 0.00000 Uiso 1.00
C405 C 0.27956 0.98150 0.79863 0.00000 Uiso 1.00
N406 N 0.27277 0.01895 0.75616 0.00000 Uiso 1.00
H407 H 0.26420 0.01970 0.69652 0.00000 Uiso 1.00
C408 C 0.26885 0.99969 0.73189 0.00000 Uiso 1.00
H409 H 0.36997 0.11019 0.67562 0.00000 Uiso 1.00
C410 C 0.35462 0.11744 0.65011 0.00000 Uiso 1.00
N411 N 0.31001 0.11275 0.66578 0.00000 Uiso 1.00
Zn412 Zn 0.26759 0.08849 0.73417 0.00000 Uiso 1.00
H413 H 0.36992 0.75369 0.83624 0.00000 Uiso 1.00
C414 C 0.34132 0.77957 0.82060 0.00000 Uiso 1.00
N415 N 0.29545 0.77546 0.84207 0.00000 Uiso 1.00
H416 H 0.23125 0.82139 0.82138 0.00000 Uiso 1.00
C417 C 0.26920 0.81382 0.81381 0.00000 Uiso 1.00
H418 H 0.16135 0.77169 0.98845 0.00000 Uiso 1.00
C419 C 0.15731 0.76025 0.96616 0.00000 Uiso 1.00
N420 N 0.19719 0.74205 0.93042 0.00000 Uiso 1.00
H421 H 0.20154 0.71596 0.88101 0.00000 Uiso 1.00
C422 C 0.17925 0.73155 0.90996 0.00000 Uiso 1.00
H423 H 0.28411 0.82501 0.90404 0.00000 Uiso 1.00
C424 C 0.27952 0.79864 0.94044 0.00000 Uiso 1.00
N425 N 0.27271 0.75617 0.95226 0.00000 Uiso 1.00
H426 H 0.26420 0.69652 0.01971 0.00000 Uiso 1.00
C427 C 0.26885 0.73188 0.99970 0.00000 Uiso 1.00
H428 H 0.36993 0.67565 0.84426 0.00000 Uiso 1.00
C429 C 0.35459 0.65013 0.87786 0.00000 Uiso 1.00
N430 N 0.31002 0.66580 0.91156 0.00000 Uiso 1.00
Zn431 Zn 0.26754 0.73417 0.90990 0.00000 Uiso 1.00
H432 H 0.83596 0.04066 0.37007 0.00000 Uiso 1.00
C433 C 0.82034 0.05897 0.34147 0.00000 Uiso 1.00
N434 N 0.84195 0.08728 0.29552 0.00000 Uiso 1.00
H435 H 0.82143 0.12594 0.23123 0.00000 Uiso 1.00
C436 C 0.81377 0.10327 0.26924 0.00000 Uiso 1.00
H437 H 0.98846 0.07845 0.16138 0.00000 Uiso 1.00
C438 C 0.96620 0.11623 0.15732 0.00000 Uiso 1.00
N439 N 0.93045 0.13032 0.19718 0.00000 Uiso 1.00
H440 H 0.88108 0.20149 0.20149 0.00000 Uiso 1.00
C441 C 0.91004 0.17922 0.17922 0.00000 Uiso 1.00
H442 H 0.90386 0.98680 0.28431 0.00000 Uiso 1.00
C443 C 0.94028 0.98138 0.27964 0.00000 Uiso 1.00
N444 N 0.95213 0.01886 0.27272 0.00000 Uiso 1.00
H445 H 0.01962 0.01966 0.26401 0.00000 Uiso 1.00
C446 C 0.99959 0.99961 0.26876 0.00000 Uiso 1.00
H447 H 0.84425 0.11021 0.36990 0.00000 Uiso 1.00
C448 C 0.87787 0.11744 0.35457 0.00000 Uiso 1.00
N449 N 0.91157 0.11265 0.31000 0.00000 Uiso 1.00
Zn450 Zn 0.90987 0.08843 0.26756 0.00000 Uiso 1.00
H451 H 0.75340 0.37009 0.04064 0.00000 Uiso 1.00
C452 C 0.77930 0.34148 0.05896 0.00000 Uiso 1.00
N453 N 0.77534 0.29553 0.08725 0.00000 Uiso 1.00
H454 H 0.82145 0.23123 0.12593 0.00000 Uiso 1.00
C455 C 0.81378 0.26924 0.10327 0.00000 Uiso 1.00
H456 H 0.77174 0.16140 0.07847 0.00000 Uiso 1.00
C457 C 0.76026 0.15734 0.11625 0.00000 Uiso 1.00
N458 N 0.74202 0.19721 0.13035 0.00000 Uiso 1.00
H459 H 0.71584 0.20152 0.20153 0.00000 Uiso 1.00
C460 C 0.73147 0.17925 0.17925 0.00000 Uiso 1.00
H461 H 0.82498 0.28417 0.98693 0.00000 Uiso 1.00
C462 C 0.79861 0.27956 0.98150 0.00000 Uiso 1.00
N463 N 0.75614 0.27277 0.01895 0.00000 Uiso 1.00
H464 H 0.69651 0.26419 0.01971 0.00000 Uiso 1.00
C465 C 0.73187 0.26884 0.99970 0.00000 Uiso 1.00
H466 H 0.67561 0.36998 0.11019 0.00000 Uiso 1.00
C467 C 0.65010 0.35462 0.11745 0.00000 Uiso 1.00
N468 N 0.66577 0.31001 0.11276 0.00000 Uiso 1.00
Zn469 Zn 0.73416 0.26759 0.08849 0.00000 Uiso 1.00
H470 H 0.04063 0.83585 0.75326 0.00000 Uiso 1.00
C471 C 0.05893 0.82024 0.77918 0.00000 Uiso 1.00
N472 N 0.08719 0.84188 0.77526 0.00000 Uiso 1.00
H473 H 0.12580 0.82142 0.82143 0.00000 Uiso 1.00
C474 C 0.10316 0.81373 0.81373 0.00000 Uiso 1.00
H475 H 0.07845 0.98834 0.77175 0.00000 Uiso 1.00
C476 C 0.11623 0.96611 0.76028 0.00000 Uiso 1.00
N477 N 0.13035 0.93033 0.74210 0.00000 Uiso 1.00
H478 H 0.20154 0.88101 0.71596 0.00000 Uiso 1.00
C479 C 0.17925 0.90996 0.73155 0.00000 Uiso 1.00
H480 H 0.98682 0.90388 0.82498 0.00000 Uiso 1.00
C481 C 0.98140 0.94030 0.79865 0.00000 Uiso 1.00
N482 N 0.01889 0.95215 0.75625 0.00000 Uiso 1.00
H483 H 0.01967 0.01965 0.69668 0.00000 Uiso 1.00
C484 C 0.99963 0.99962 0.73200 0.00000 Uiso 1.00
H485 H 0.11029 0.84418 0.67566 0.00000 Uiso 1.00
C486 C 0.11745 0.87782 0.65014 0.00000 Uiso 1.00
N487 N 0.11260 0.91156 0.66580 0.00000 Uiso 1.00
Zn488 Zn 0.08844 0.90979 0.73418 0.00000 Uiso 1.00
H489 H 0.75328 0.04061 0.83586 0.00000 Uiso 1.00
C490 C 0.77919 0.05891 0.82024 0.00000 Uiso 1.00
N491 N 0.77527 0.08716 0.84189 0.00000 Uiso 1.00
H492 H 0.82143 0.12577 0.82143 0.00000 Uiso 1.00
C493 C 0.81374 0.10314 0.81374 0.00000 Uiso 1.00
H494 H 0.77175 0.07843 0.98835 0.00000 Uiso 1.00
C495 C 0.76028 0.11622 0.96612 0.00000 Uiso 1.00
N496 N 0.74209 0.13033 0.93034 0.00000 Uiso 1.00
H497 H 0.71595 0.20152 0.88103 0.00000 Uiso 1.00
C498 C 0.73154 0.17923 0.90997 0.00000 Uiso 1.00
H499 H 0.82499 0.98679 0.90390 0.00000 Uiso 1.00
C500 C 0.79865 0.98137 0.94032 0.00000 Uiso 1.00
N501 N 0.75625 0.01886 0.95217 0.00000 Uiso 1.00
H502 H 0.69668 0.01964 0.01967 0.00000 Uiso 1.00
C503 C 0.73200 0.99961 0.99963 0.00000 Uiso 1.00
H504 H 0.67566 0.11025 0.84420 0.00000 Uiso 1.00
C505 C 0.65014 0.11743 0.87784 0.00000 Uiso 1.00
N506 N 0.66580 0.11258 0.91156 0.00000 Uiso 1.00
Zn507 Zn 0.73420 0.08841 0.90980 0.00000 Uiso 1.00
H508 H 0.04066 0.75340 0.37008 0.00000 Uiso 1.00
C509 C 0.05896 0.77931 0.34147 0.00000 Uiso 1.00
N510 N 0.08727 0.77535 0.29552 0.00000 Uiso 1.00
H511 H 0.12594 0.82146 0.23123 0.00000 Uiso 1.00
C512 C 0.10328 0.81379 0.26923 0.00000 Uiso 1.00
H513 H 0.07847 0.77174 0.16140 0.00000 Uiso 1.00
C514 C 0.11625 0.76026 0.15734 0.00000 Uiso 1.00
N515 N 0.13035 0.74202 0.19721 0.00000 Uiso 1.00
H516 H 0.20152 0.71584 0.20152 0.00000 Uiso 1.00
C517 C 0.17925 0.73148 0.17925 0.00000 Uiso 1.00
H518 H 0.98692 0.82501 0.28417 0.00000 Uiso 1.00
C519 C 0.98150 0.79864 0.27956 0.00000 Uiso 1.00
N520 N 0.01895 0.75617 0.27277 0.00000 Uiso 1.00
H521 H 0.01972 0.69653 0.26418 0.00000 Uiso 1.00
C522 C 0.99970 0.73189 0.26884 0.00000 Uiso 1.00
H523 H 0.11022 0.67562 0.36995 0.00000 Uiso 1.00
C524 C 0.11747 0.65011 0.35461 0.00000 Uiso 1.00
N525 N 0.11273 0.66578 0.31002 0.00000 Uiso 1.00
Zn526 Zn 0.08849 0.73418 0.26759 0.00000 Uiso 1.00
H527 H 0.37007 0.83599 0.04065 0.00000 Uiso 1.00
C528 C 0.34147 0.82036 0.05897 0.00000 Uiso 1.00
N529 N 0.29551 0.84196 0.08727 0.00000 Uiso 1.00
H530 H 0.23123 0.82145 0.12594 0.00000 Uiso 1.00
C531 C 0.26924 0.81378 0.10327 0.00000 Uiso 1.00
H532 H 0.16137 0.98847 0.07844 0.00000 Uiso 1.00
C533 C 0.15731 0.96621 0.11622 0.00000 Uiso 1.00
N534 N 0.19718 0.93046 0.13032 0.00000 Uiso 1.00
H535 H 0.20148 0.88109 0.20148 0.00000 Uiso 1.00
C536 C 0.17921 0.91004 0.17921 0.00000 Uiso 1.00
H537 H 0.28431 0.90387 0.98679 0.00000 Uiso 1.00
C538 C 0.27964 0.94030 0.98137 0.00000 Uiso 1.00
N539 N 0.27272 0.95214 0.01886 0.00000 Uiso 1.00
H540 H 0.26401 0.01964 0.01964 0.00000 Uiso 1.00
C541 C 0.26876 0.99960 0.99961 0.00000 Uiso 1.00
H542 H 0.36989 0.84426 0.11021 0.00000 Uiso 1.00
C543 C 0.35456 0.87788 0.11744 0.00000 Uiso 1.00
N544 N 0.30999 0.91157 0.11265 0.00000 Uiso 1.00
Zn545 Zn 0.26755 0.90987 0.08843 0.00000 Uiso 1.00
H546 H 0.83627 0.36988 0.75369 0.00000 Uiso 1.00
C547 C 0.82063 0.34128 0.77957 0.00000 Uiso 1.00
N548 N 0.84208 0.29541 0.77545 0.00000 Uiso 1.00
H549 H 0.82138 0.23122 0.82138 0.00000 Uiso 1.00
C550 C 0.81382 0.26917 0.81381 0.00000 Uiso 1.00
H551 H 0.98846 0.16134 0.77168 0.00000 Uiso 1.00
C552 C 0.96617 0.15729 0.76025 0.00000 Uiso 1.00
N553 N 0.93044 0.19717 0.74203 0.00000 Uiso 1.00
H554 H 0.88103 0.20152 0.71595 0.00000 Uiso 1.00
C555 C 0.90998 0.17923 0.73154 0.00000 Uiso 1.00
H556 H 0.90402 0.28414 0.82498 0.00000 Uiso 1.00
C557 C 0.94043 0.27953 0.79863 0.00000 Uiso 1.00
N558 N 0.95227 0.27269 0.75618 0.00000 Uiso 1.00
H559 H 0.01973 0.26413 0.69654 0.00000 Uiso 1.00
C560 C 0.99970 0.26881 0.73189 0.00000 Uiso 1.00
H561 H 0.84427 0.36994 0.67566 0.00000 Uiso 1.00
C562 C 0.87788 0.35460 0.65014 0.00000 Uiso 1.00
N563 N 0.91156 0.31001 0.66579 0.00000 Uiso 1.00
Zn564 Zn 0.90992 0.26752 0.73416 0.00000 Uiso 1.00
H565 H 0.20936 0.87991 0.49662 0.00000 Uiso 1.00
C566 C 0.19104 0.90852 0.47072 0.00000 Uiso 1.00
N567 N 0.16275 0.95447 0.47468 0.00000 Uiso 1.00
H568 H 0.12406 0.01877 0.42858 0.00000 Uiso 1.00
C569 C 0.14673 0.98076 0.43624 0.00000 Uiso 1.00
H570 H 0.17153 0.08861 0.47825 0.00000 Uiso 1.00
C571 C 0.13375 0.09267 0.48973 0.00000 Uiso 1.00
N572 N 0.11966 0.05280 0.50797 0.00000 Uiso 1.00
H573 H 0.04848 0.04848 0.53416 0.00000 Uiso 1.00
C574 C 0.07075 0.07076 0.51852 0.00000 Uiso 1.00
H575 H 0.26307 0.96587 0.42500 0.00000 Uiso 1.00
C576 C 0.26851 0.97046 0.45137 0.00000 Uiso 1.00
N577 N 0.23107 0.97724 0.49385 0.00000 Uiso 1.00
H578 H 0.23034 0.98578 0.55350 0.00000 Uiso 1.00
C579 C 0.25034 0.98114 0.51813 0.00000 Uiso 1.00
H580 H 0.13981 0.88004 0.57438 0.00000 Uiso 1.00
C581 C 0.13255 0.89539 0.59990 0.00000 Uiso 1.00
N582 N 0.13725 0.94000 0.58423 0.00000 Uiso 1.00
H583 H 0.12480 0.98043 0.62500 0.00000 Uiso 1.00
C584 C 0.12488 0.94821 0.62501 0.00000 Uiso 1.00
Zn585 Zn 0.16153 0.98242 0.51584 0.00000 Uiso 1.00
H586 H 0.49673 0.41414 0.20939 0.00000 Uiso 1.00
C587 C 0.47081 0.42975 0.19109 0.00000 Uiso 1.00
N588 N 0.47474 0.40811 0.16284 0.00000 Uiso 1.00
H589 H 0.42857 0.42857 0.12423 0.00000 Uiso 1.00
C590 C 0.43627 0.43626 0.14686 0.00000 Uiso 1.00
H591 H 0.47828 0.26164 0.17154 0.00000 Uiso 1.00
C592 C 0.48974 0.28389 0.13376 0.00000 Uiso 1.00
N593 N 0.50791 0.31967 0.11965 0.00000 Uiso 1.00
H594 H 0.53402 0.36902 0.04847 0.00000 Uiso 1.00
C595 C 0.51844 0.34007 0.07075 0.00000 Uiso 1.00
H596 H 0.42502 0.34610 0.26320 0.00000 Uiso 1.00
C597 C 0.45136 0.30968 0.26861 0.00000 Uiso 1.00
N598 N 0.49376 0.29783 0.23112 0.00000 Uiso 1.00
H599 H 0.55333 0.23033 0.23034 0.00000 Uiso 1.00
C600 C 0.51801 0.25037 0.25038 0.00000 Uiso 1.00
H601 H 0.57434 0.40583 0.13972 0.00000 Uiso 1.00
C602 C 0.59986 0.37218 0.13256 0.00000 Uiso 1.00
N603 N 0.58421 0.33844 0.13741 0.00000 Uiso 1.00
H604 H 0.62501 0.26957 0.12521 0.00000 Uiso 1.00
C605 C 0.62499 0.30180 0.12513 0.00000 Uiso 1.00
Zn606 Zn 0.51582 0.34020 0.16158 0.00000 Uiso 1.00
H607 H 0.41384 0.49651 0.88003 0.00000 Uiso 1.00
C608 C 0.42949 0.47062 0.90862 0.00000 Uiso 1.00
N609 N 0.40796 0.47463 0.95454 0.00000 Uiso 1.00
H610 H 0.42858 0.42859 0.01877 0.00000 Uiso 1.00
C611 C 0.43619 0.43622 0.98078 0.00000 Uiso 1.00
H612 H 0.26154 0.47833 0.08866 0.00000 Uiso 1.00
C613 C 0.28382 0.48977 0.09271 0.00000 Uiso 1.00
N614 N 0.31957 0.50797 0.05282 0.00000 Uiso 1.00
H615 H 0.36897 0.53406 0.04847 0.00000 Uiso 1.00
C616 C 0.34003 0.51846 0.07076 0.00000 Uiso 1.00
H617 H 0.34598 0.42499 0.96590 0.00000 Uiso 1.00
C618 C 0.30958 0.45136 0.97049 0.00000 Uiso 1.00
N619 N 0.29774 0.49382 0.97731 0.00000 Uiso 1.00
H620 H 0.23029 0.55347 0.98582 0.00000 Uiso 1.00
C621 C 0.25031 0.51811 0.98116 0.00000 Uiso 1.00
H622 H 0.40574 0.57437 0.88007 0.00000 Uiso 1.00
C623 C 0.37213 0.59989 0.89540 0.00000 Uiso 1.00
N624 N 0.33843 0.58423 0.93997 0.00000 Uiso 1.00
H625 H 0.26964 0.62502 0.98034 0.00000 Uiso 1.00
C626 C 0.30182 0.62501 0.94816 0.00000 Uiso 1.00
Zn627 Zn 0.34008 0.51585 0.98247 0.00000 Uiso 1.00
H628 H 0.87995 0.20936 0.41400 0.00000 Uiso 1.00
C629 C 0.90855 0.19104 0.42963 0.00000 Uiso 1.00
N630 N 0.95450 0.16273 0.40804 0.00000 Uiso 1.00
H631 H 0.01878 0.12405 0.42856 0.00000 Uiso 1.00
C632 C 0.98078 0.14673 0.43622 0.00000 Uiso 1.00
H633 H 0.08864 0.17155 0.26153 0.00000 Uiso 1.00
C634 C 0.09269 0.13377 0.28379 0.00000 Uiso 1.00
N635 N 0.05282 0.11968 0.31953 0.00000 Uiso 1.00
H636 H 0.04850 0.04852 0.36889 0.00000 Uiso 1.00
C637 C 0.07077 0.07078 0.33994 0.00000 Uiso 1.00
H638 H 0.96568 0.26321 0.34613 0.00000 Uiso 1.00
C639 C 0.97036 0.26863 0.30970 0.00000 Uiso 1.00
N640 N 0.97727 0.23115 0.29786 0.00000 Uiso 1.00
H641 H 0.98599 0.23037 0.23035 0.00000 Uiso 1.00
C642 C 0.98124 0.25040 0.25039 0.00000 Uiso 1.00
H643 H 0.88010 0.13979 0.40575 0.00000 Uiso 1.00
C644 C 0.89543 0.13257 0.37213 0.00000 Uiso 1.00
N645 N 0.93999 0.13736 0.33843 0.00000 Uiso 1.00
H646 H 0.98036 0.12501 0.26963 0.00000 Uiso 1.00
C647 C 0.94819 0.12501 0.30181 0.00000 Uiso 1.00
Zn648 Zn 0.98245 0.16157 0.34013 0.00000 Uiso 1.00
H649 H 0.87991 0.49660 0.20935 0.00000 Uiso 1.00
C650 C 0.90852 0.47069 0.19104 0.00000 Uiso 1.00
N651 N 0.95447 0.47466 0.16274 0.00000 Uiso 1.00
H652 H 0.01877 0.42855 0.12406 0.00000 Uiso 1.00
C653 C 0.98076 0.43622 0.14672 0.00000 Uiso 1.00
H654 H 0.08861 0.47826 0.17153 0.00000 Uiso 1.00
C655 C 0.09266 0.48974 0.13375 0.00000 Uiso 1.00
N656 N 0.05279 0.50797 0.11965 0.00000 Uiso 1.00
H657 H 0.04848 0.53416 0.04848 0.00000 Uiso 1.00
C658 C 0.07075 0.51852 0.07075 0.00000 Uiso 1.00
H659 H 0.96583 0.42501 0.26308 0.00000 Uiso 1.00
C660 C 0.97044 0.45137 0.26850 0.00000 Uiso 1.00
N661 N 0.97723 0.49384 0.23105 0.00000 Uiso 1.00
H662 H 0.98581 0.55348 0.23029 0.00000 Uiso 1.00
C663 C 0.98116 0.51811 0.25031 0.00000 Uiso 1.00
H664 H 0.88004 0.57439 0.13978 0.00000 Uiso 1.00
C665 C 0.89539 0.59990 0.13253 0.00000 Uiso 1.00
N666 N 0.94000 0.58423 0.13724 0.00000 Uiso 1.00
H667 H 0.98043 0.62499 0.12482 0.00000 Uiso 1.00
C668 C 0.94821 0.62500 0.12488 0.00000 Uiso 1.00
Zn669 Zn 0.98241 0.51583 0.16151 0.00000 Uiso 1.00
H670 H 0.41414 0.20938 0.49674 0.00000 Uiso 1.00
C671 C 0.42975 0.19107 0.47083 0.00000 Uiso 1.00
N672 N 0.40811 0.16282 0.47475 0.00000 Uiso 1.00
H673 H 0.42857 0.12420 0.42858 0.00000 Uiso 1.00
C674 C 0.43626 0.14684 0.43628 0.00000 Uiso 1.00
H675 H 0.26164 0.17154 0.47828 0.00000 Uiso 1.00
C676 C 0.28389 0.13375 0.48974 0.00000 Uiso 1.00
N677 N 0.31967 0.11965 0.50791 0.00000 Uiso 1.00
H678 H 0.36901 0.04846 0.53402 0.00000 Uiso 1.00
C679 C 0.34006 0.07075 0.51844 0.00000 Uiso 1.00
H680 H 0.34610 0.26318 0.42503 0.00000 Uiso 1.00
C681 C 0.30968 0.26860 0.45136 0.00000 Uiso 1.00
N682 N 0.29783 0.23111 0.49377 0.00000 Uiso 1.00
H683 H 0.23034 0.23033 0.55335 0.00000 Uiso 1.00
C684 C 0.25037 0.25037 0.51802 0.00000 Uiso 1.00
H685 H 0.40582 0.13970 0.57435 0.00000 Uiso 1.00
C686 C 0.37218 0.13254 0.59987 0.00000 Uiso 1.00
N687 N 0.33844 0.13739 0.58422 0.00000 Uiso 1.00
H688 H 0.26957 0.12518 0.62502 0.00000 Uiso 1.00
C689 C 0.30180 0.12512 0.62500 0.00000 Uiso 1.00
Zn690 Zn 0.34020 0.16156 0.51583 0.00000 Uiso 1.00
H691 H 0.49649 0.88006 0.41380 0.00000 Uiso 1.00
C692 C 0.47060 0.90865 0.42945 0.00000 Uiso 1.00
N693 N 0.47463 0.95456 0.40793 0.00000 Uiso 1.00
H694 H 0.42859 0.01878 0.42857 0.00000 Uiso 1.00
C695 C 0.43622 0.98080 0.43617 0.00000 Uiso 1.00
H696 H 0.47830 0.08869 0.26153 0.00000 Uiso 1.00
C697 C 0.48975 0.09272 0.28382 0.00000 Uiso 1.00
N698 N 0.50798 0.05282 0.31955 0.00000 Uiso 1.00
H699 H 0.53409 0.04846 0.36894 0.00000 Uiso 1.00
C700 C 0.51848 0.07076 0.34001 0.00000 Uiso 1.00
H701 H 0.42499 0.96590 0.34595 0.00000 Uiso 1.00
C702 C 0.45137 0.97048 0.30956 0.00000 Uiso 1.00
N703 N 0.49383 0.97729 0.29772 0.00000 Uiso 1.00
H704 H 0.55349 0.98580 0.23027 0.00000 Uiso 1.00
C705 C 0.51812 0.98115 0.25029 0.00000 Uiso 1.00
H706 H 0.57435 0.88012 0.40575 0.00000 Uiso 1.00
C707 C 0.59988 0.89543 0.37214 0.00000 Uiso 1.00
N708 N 0.58423 0.93998 0.33841 0.00000 Uiso 1.00
H709 H 0.62504 0.98032 0.26960 0.00000 Uiso 1.00
C710 C 0.62502 0.94815 0.30180 0.00000 Uiso 1.00
Zn711 Zn 0.51586 0.98248 0.34005 0.00000 Uiso 1.00
H712 H 0.20936 0.41402 0.87992 0.00000 Uiso 1.00
C713 C 0.19104 0.42964 0.90853 0.00000 Uiso 1.00
N714 N 0.16274 0.40803 0.95449 0.00000 Uiso 1.00
H715 H 0.12407 0.42854 0.01877 0.00000 Uiso 1.00
C716 C 0.14673 0.43621 0.98077 0.00000 Uiso 1.00
H717 H 0.17156 0.26154 0.08863 0.00000 Uiso 1.00
C718 C 0.13378 0.28379 0.09269 0.00000 Uiso 1.00
N719 N 0.11969 0.31954 0.05282 0.00000 Uiso 1.00
H720 H 0.04852 0.36890 0.04851 0.00000 Uiso 1.00
C721 C 0.07079 0.33995 0.07077 0.00000 Uiso 1.00
H722 H 0.26322 0.34610 0.96569 0.00000 Uiso 1.00
C723 C 0.26864 0.30968 0.97036 0.00000 Uiso 1.00
N724 N 0.23115 0.29783 0.97728 0.00000 Uiso 1.00
H725 H 0.23038 0.23033 0.98599 0.00000 Uiso 1.00
C726 C 0.25041 0.25037 0.98124 0.00000 Uiso 1.00
H727 H 0.13979 0.40574 0.88012 0.00000 Uiso 1.00
C728 C 0.13256 0.37212 0.89544 0.00000 Uiso 1.00
N729 N 0.13736 0.33842 0.94000 0.00000 Uiso 1.00
H730 H 0.12501 0.26962 0.98036 0.00000 Uiso 1.00
C731 C 0.12501 0.30180 0.94819 0.00000 Uiso 1.00
Zn732 Zn 0.16157 0.34012 0.98244 0.00000 Uiso 1.00
H733 H 0.49662 0.20936 0.87991 0.00000 Uiso 1.00
C734 C 0.47072 0.19105 0.90853 0.00000 Uiso 1.00
N735 N 0.47468 0.16276 0.95448 0.00000 Uiso 1.00
H736 H 0.42858 0.12407 0.01877 0.00000 Uiso 1.00
C737 C 0.43624 0.14674 0.98077 0.00000 Uiso 1.00
H738 H 0.47824 0.17153 0.08863 0.00000 Uiso 1.00
C739 C 0.48974 0.13375 0.09268 0.00000 Uiso 1.00
N740 N 0.50799 0.11967 0.05279 0.00000 Uiso 1.00
H741 H 0.53419 0.04850 0.04845 0.00000 Uiso 1.00
C742 C 0.51854 0.07077 0.07074 0.00000 Uiso 1.00
H743 H 0.42499 0.26309 0.96588 0.00000 Uiso 1.00
C744 C 0.45137 0.26853 0.97047 0.00000 Uiso 1.00
N745 N 0.49384 0.23109 0.97724 0.00000 Uiso 1.00
H746 H 0.55350 0.23035 0.98578 0.00000 Uiso 1.00
C747 C 0.51813 0.25036 0.98114 0.00000 Uiso 1.00
H748 H 0.57439 0.13981 0.88004 0.00000 Uiso 1.00
C749 C 0.59990 0.13255 0.89539 0.00000 Uiso 1.00
N750 N 0.58424 0.13727 0.93999 0.00000 Uiso 1.00
H751 H 0.62501 0.12483 0.98042 0.00000 Uiso 1.00
C752 C 0.62502 0.12489 0.94820 0.00000 Uiso 1.00
Zn753 Zn 0.51584 0.16155 0.98242 0.00000 Uiso 1.00
H754 H 0.20939 0.49673 0.41414 0.00000 Uiso 1.00
C755 C 0.19108 0.47082 0.42976 0.00000 Uiso 1.00
N756 N 0.16283 0.47474 0.40811 0.00000 Uiso 1.00
H757 H 0.12422 0.42857 0.42857 0.00000 Uiso 1.00
C758 C 0.14685 0.43627 0.43627 0.00000 Uiso 1.00
H759 H 0.17157 0.47825 0.26165 0.00000 Uiso 1.00
C760 C 0.13379 0.48972 0.28388 0.00000 Uiso 1.00
N761 N 0.11967 0.50791 0.31966 0.00000 Uiso 1.00
H762 H 0.04847 0.53405 0.36898 0.00000 Uiso 1.00
C763 C 0.07076 0.51846 0.34003 0.00000 Uiso 1.00
H764 H 0.26319 0.42505 0.34612 0.00000 Uiso 1.00
C765 C 0.26860 0.45137 0.30970 0.00000 Uiso 1.00
N766 N 0.23112 0.49378 0.29784 0.00000 Uiso 1.00
H767 H 0.23034 0.55334 0.23034 0.00000 Uiso 1.00
C768 C 0.25038 0.51802 0.25038 0.00000 Uiso 1.00
H769 H 0.13974 0.57435 0.40581 0.00000 Uiso 1.00
C770 C 0.13256 0.59987 0.37217 0.00000 Uiso 1.00
N771 N 0.13738 0.58421 0.33846 0.00000 Uiso 1.00
H772 H 0.12512 0.62502 0.26960 0.00000 Uiso 1.00
C773 C 0.12508 0.62500 0.30182 0.00000 Uiso 1.00
Zn774 Zn 0.16157 0.51582 0.34021 0.00000 Uiso 1.00
H775 H 0.87999 0.41397 0.49649 0.00000 Uiso 1.00
C776 C 0.90860 0.42957 0.47059 0.00000 Uiso 1.00
N777 N 0.95452 0.40802 0.47463 0.00000 Uiso 1.00
H778 H 0.01878 0.42858 0.42858 0.00000 Uiso 1.00
C779 C 0.98080 0.43621 0.43620 0.00000 Uiso 1.00
H780 H 0.08865 0.26157 0.47830 0.00000 Uiso 1.00
C781 C 0.09269 0.28385 0.48975 0.00000 Uiso 1.00
N782 N 0.05281 0.31961 0.50794 0.00000 Uiso 1.00
H783 H 0.04846 0.36901 0.53402 0.00000 Uiso 1.00
C784 C 0.07075 0.34006 0.51844 0.00000 Uiso 1.00
H785 H 0.96590 0.34599 0.42498 0.00000 Uiso 1.00
C786 C 0.97049 0.30959 0.45135 0.00000 Uiso 1.00
N787 N 0.97727 0.29778 0.49383 0.00000 Uiso 1.00
H788 H 0.98578 0.23033 0.55349 0.00000 Uiso 1.00
C789 C 0.98114 0.25034 0.51812 0.00000 Uiso 1.00
H790 H 0.88010 0.40577 0.57438 0.00000 Uiso 1.00
C791 C 0.89542 0.37215 0.59989 0.00000 Uiso 1.00
N792 N 0.93997 0.33844 0.58423 0.00000 Uiso 1.00
H793 H 0.98033 0.26963 0.62500 0.00000 Uiso 1.00
C794 C 0.94816 0.30181 0.62501 0.00000 Uiso 1.00
Zn795 Zn 0.98245 0.34014 0.51585 0.00000 Uiso 1.00
H796 H 0.41398 0.87995 0.20938 0.00000 Uiso 1.00
C797 C 0.42960 0.90855 0.19105 0.00000 Uiso 1.00
N798 N 0.40801 0.95451 0.16274 0.00000 Uiso 1.00
H799 H 0.42853 0.01878 0.12405 0.00000 Uiso 1.00
C800 C 0.43619 0.98078 0.14672 0.00000 Uiso 1.00
H801 H 0.26151 0.08865 0.17154 0.00000 Uiso 1.00
C802 C 0.28377 0.09270 0.13376 0.00000 Uiso 1.00
N803 N 0.31951 0.05282 0.11968 0.00000 Uiso 1.00
H804 H 0.36888 0.04849 0.04853 0.00000 Uiso 1.00
C805 C 0.33994 0.07077 0.07079 0.00000 Uiso 1.00
H806 H 0.34612 0.96567 0.26322 0.00000 Uiso 1.00
C807 C 0.30969 0.97035 0.26864 0.00000 Uiso 1.00
N808 N 0.29784 0.97728 0.23116 0.00000 Uiso 1.00
H809 H 0.23033 0.98600 0.23039 0.00000 Uiso 1.00
C810 C 0.25037 0.98125 0.25042 0.00000 Uiso 1.00
H811 H 0.40573 0.88011 0.13980 0.00000 Uiso 1.00
C812 C 0.37211 0.89544 0.13257 0.00000 Uiso 1.00
N813 N 0.33841 0.94000 0.13737 0.00000 Uiso 1.00
H814 H 0.26961 0.98037 0.12502 0.00000 Uiso 1.00
C815 C 0.30179 0.94819 0.12501 0.00000 Uiso 1.00
Zn816 Zn 0.34010 0.98246 0.16158 0.00000 Uiso 1.00
